data_6000604
loop_
_publ_author_name
'Wilde, L.'
'Trommer, J.'
'Steinike, U.'
'Worzala, H.'
'Wolf, G. U.'

_publ_section_title
;
 Ab initio structure analysis of VO(HPO4)
;
_journal_issue 2
_journal_name_full 'Epdic 5'
_journal_page_first 704
_journal_page_last 707
_journal_volume 278
_journal_year 1998
_chemical_formula_sum 'H O5 P V'
_space_group_name_H-M_alt 'P n m a'
_cell_angle_alpha 90.000
_cell_angle_beta 90.000
_cell_angle_gamma 90.000
_cell_length_a 7.4404
_cell_length_b 6.4001
_cell_length_c 7.0879
_cell_volume 337.52
_cod_database_code 6000604

loop_
_atom_site_label
_atom_site_fract_x
_atom_site_fract_y
_atom_site_fract_z
? ? ? ?
